data_1550901
loop_
_publ_author_name
'Li, Yuanming'
'Yagi, Akiko'
'Itami, Kenichiro'

_publ_section_title
;
 Synthesis of Sterically Hindered 4,5-Diarylphenanthrenes via
 Acid-catalyzed Bisannulation of Benzenediacetaldehydes with Alkynes
;
_journal_name_full 'Chemical Science'
_journal_paper_doi 10.1039/C9SC00334G
_journal_year 2019
_chemical_absolute_configuration unk
_chemical_formula_sum 'C34 H34'
_chemical_formula_weight 442.61
_space_group_crystal_system monoclinic
_space_group_IT_number 15
_space_group_name_Hall '-C 2yc'
_space_group_name_H-M_alt 'C 1 2/c 1'
_symmetry_space_group_name_Hall '-C 2yc'
_symmetry_space_group_name_H-M 'C 1 2/c 1'
_atom_sites_solution_hydrogens geom
_audit_creation_method SHELXL-2016/6
_audit_update_record
;
2018-09-04 deposited with the CCDC.    2019-04-17 downloaded from the CCDC.
;
_cell_angle_alpha 90
_cell_angle_beta 94.442(4)
_cell_angle_gamma 90
_cell_formula_units_Z 4
_cell_length_a 14.0303(19)
_cell_length_b 23.979(4)
_cell_length_c 7.3735(11)
_cell_measurement_reflns_used 2814
_cell_measurement_temperature 123
_cell_measurement_theta_max 25.4
_cell_measurement_theta_min 3.1
_cell_volume 2473.2(6)
_computing_cell_refinement
;
Rigaku CrystalClear-SM Expert 2.1 b29
;
_computing_data_collection
;
Rigaku CrystalClear-SM Expert 2.1 b29
;
_computing_data_reduction
;
Rigaku CrystalClear-SM Expert 2.1 b29
;
_computing_molecular_graphics 'Yadokari-XG 2009 (Wakita Nemoto et al., 2009)'
_computing_publication_material 'Yadokari-XG 2009 (Wakita,Nemoto et al., 2009)'
_computing_structure_refinement 'SHELXL-2016/6 (Sheldrick, 2016)'
_computing_structure_solution SIR-97
_diffrn_ambient_temperature 123(2)
_diffrn_detector_area_resol_mean 5.8140
_diffrn_measured_fraction_theta_full 0.997
_diffrn_measured_fraction_theta_max 0.997
_diffrn_measurement_device_type
;
Rigaku CrystalClear-SM Expert 2.1 b29
;
_diffrn_measurement_method 'profile data from \w-scans'
_diffrn_radiation_monochromator Confocal
_diffrn_radiation_type MoK\a
_diffrn_radiation_wavelength 0.71075
_diffrn_reflns_av_R_equivalents 0.0268
_diffrn_reflns_av_unetI/netI 0.0153
_diffrn_reflns_Laue_measured_fraction_full 0.997
_diffrn_reflns_Laue_measured_fraction_max 0.997
_diffrn_reflns_limit_h_max 16
_diffrn_reflns_limit_h_min -16
_diffrn_reflns_limit_k_max 28
_diffrn_reflns_limit_k_min -28
_diffrn_reflns_limit_l_max 8
_diffrn_reflns_limit_l_min -8
_diffrn_reflns_number 13626
_diffrn_reflns_point_group_measured_fraction_full 0.997
_diffrn_reflns_point_group_measured_fraction_max 0.997
_diffrn_reflns_theta_full 24.999
_diffrn_reflns_theta_max 24.999
_diffrn_reflns_theta_min 3.146
_diffrn_source 'Rotating Anode'
_exptl_absorpt_coefficient_mu 0.067
_exptl_absorpt_correction_T_max 1.000
_exptl_absorpt_correction_T_min 0.839
_exptl_absorpt_correction_type multi-scan
_exptl_absorpt_process_details 'Jacobson, R. (1998) Private communication'
_exptl_crystal_colour Colorless
_exptl_crystal_density_diffrn 1.189
_exptl_crystal_description Block
_exptl_crystal_F_000 952
_exptl_crystal_size_max 0.15
_exptl_crystal_size_mid 0.10
_exptl_crystal_size_min 0.10
_refine_diff_density_max 0.172
_refine_diff_density_min -0.178
_refine_diff_density_rms 0.033
_refine_ls_extinction_method none
_refine_ls_goodness_of_fit_ref 1.027
_refine_ls_hydrogen_treatment constr
_refine_ls_matrix_type full
_refine_ls_number_parameters 157
_refine_ls_number_reflns 2188
_refine_ls_number_restraints 0
_refine_ls_restrained_S_all 1.027
_refine_ls_R_factor_all 0.0413
_refine_ls_R_factor_gt 0.0337
_refine_ls_shift/su_max 0.001
_refine_ls_shift/su_mean 0.000
_refine_ls_structure_factor_coef Fsqd
_refine_ls_weighting_details 'w=1/[\s^2^(Fo^2^)+(0.0488P)^2^+1.2487P] where P=(Fo^2^+2Fc^2^)/3'
_refine_ls_weighting_scheme calc
_refine_ls_wR_factor_gt 0.0872
_refine_ls_wR_factor_ref 0.0913
_reflns_Friedel_coverage 0.000
_reflns_number_gt 1869
_reflns_number_total 2188
_reflns_threshold_expression 'I > 2\s(I)'
_cod_data_source_file c9sc00334g2.cif
_cod_data_source_block 3c
_cod_database_code 1550901
_shelx_shelxl_version_number 2016/6
_shelx_space_group_comment
;
The symmetry employed for this shelxl refinement is uniquely defined
by the following loop, which should always be used as a source of
symmetry information in preference to the above space-group names.
They are only intended as comments.
;
_shelx_estimated_absorpt_t_min 0.990
_shelx_estimated_absorpt_t_max 0.993

loop_
_space_group_symop_operation_xyz
'x, y, z'
'-x, y, -z+1/2'
'x+1/2, y+1/2, z'
'-x+1/2, y+1/2, -z+1/2'
'-x, -y, -z'
'x, -y, z-1/2'
'-x+1/2, -y+1/2, -z'
'x+1/2, -y+1/2, z-1/2'

loop_
_atom_site_label
_atom_site_type_symbol
_atom_site_fract_x
_atom_site_fract_y
_atom_site_fract_z
_atom_site_U_iso_or_equiv
_atom_site_adp_type
_atom_site_occupancy
_atom_site_site_symmetry_order
_atom_site_calc_flag
_atom_site_refinement_flags_posn
_atom_site_refinement_flags_adp
C1 C 0.52024(9) 0.06100(5) 0.67031(17) 0.0294(3) Uani 1 1 d . .
H1 H 0.530710 0.026577 0.611224 0.035 Uiso 1 1 calc R U
C2 C 0.54786(8) 0.11209(5) 0.58800(16) 0.0250(3) Uani 1 1 d . .
C3 C 0.53191(8) 0.16373(5) 0.67575(15) 0.0205(3) Uani 1 1 d . .
C4 C 0.58349(8) 0.21118(5) 0.61785(15) 0.0210(3) Uani 1 1 d . .
C5 C 0.63039(8) 0.20739(5) 0.45932(16) 0.0256(3) Uani 1 1 d . .
H2 H 0.661569 0.239530 0.417295 0.031 Uiso 1 1 calc R U
C6 C 0.63341(9) 0.15809(5) 0.35948(16) 0.0290(3) Uani 1 1 d . .
H3 H 0.661163 0.157539 0.245998 0.035 Uiso 1 1 calc R U
C7 C 0.59582(9) 0.11061(5) 0.42744(16) 0.0286(3) Uani 1 1 d . .
H4 H 0.602144 0.076213 0.365595 0.034 Uiso 1 1 calc R U
C8 C 0.60103(8) 0.26247(5) 0.72937(15) 0.0199(3) Uani 1 1 d . .
C9 C 0.62653(8) 0.25930(5) 0.91525(15) 0.0215(3) Uani 1 1 d . .
H5 H 0.627978 0.223979 0.973752 0.026 Uiso 1 1 calc R U
C10 C 0.64985(8) 0.30673(5) 1.01662(15) 0.0216(3) Uani 1 1 d . .
H6 H 0.666702 0.303143 1.143369 0.026 Uiso 1 1 calc R U
C11 C 0.64924(8) 0.35954(5) 0.93756(15) 0.0203(3) Uani 1 1 d . .
C12 C 0.62462(8) 0.36231(5) 0.75025(15) 0.0214(3) Uani 1 1 d . .
H7 H 0.624045 0.397556 0.691308 0.026 Uiso 1 1 calc R U
C13 C 0.60116(8) 0.31527(5) 0.64890(15) 0.0209(3) Uani 1 1 d . .
H8 H 0.584781 0.318792 0.521977 0.025 Uiso 1 1 calc R U
C14 C 0.67438(8) 0.41277(5) 1.04588(15) 0.0230(3) Uani 1 1 d . .
C15 C 0.69384(10) 0.40145(5) 1.24927(17) 0.0328(3) Uani 1 1 d . .
H9 H 0.636720 0.385223 1.296889 0.049 Uiso 1 1 calc R U
H10 H 0.709871 0.436514 1.312754 0.049 Uiso 1 1 calc R U
H11 H 0.747402 0.375344 1.268642 0.049 Uiso 1 1 calc R U
C16 C 0.76391(9) 0.43955(5) 0.97531(18) 0.0322(3) Uani 1 1 d . .
H12 H 0.818359 0.414164 0.996674 0.048 Uiso 1 1 calc R U
H13 H 0.777837 0.474736 1.039625 0.048 Uiso 1 1 calc R U
H14 H 0.752631 0.446839 0.844629 0.048 Uiso 1 1 calc R U
C17 C 0.59092(9) 0.45392(5) 1.02083(17) 0.0291(3) Uani 1 1 d . .
H15 H 0.578245 0.462572 0.891315 0.044 Uiso 1 1 calc R U
H16 H 0.607310 0.488277 1.088153 0.044 Uiso 1 1 calc R U
H17 H 0.533800 0.437236 1.066995 0.044 Uiso 1 1 calc R U

loop_
_atom_site_aniso_label
_atom_site_aniso_U_11
_atom_site_aniso_U_22
_atom_site_aniso_U_33
_atom_site_aniso_U_23
_atom_site_aniso_U_13
_atom_site_aniso_U_12
C1 0.0278(6) 0.0208(6) 0.0377(7) -0.0053(5) -0.0107(5) 0.0022(5)
C2 0.0195(6) 0.0255(6) 0.0284(6) -0.0038(5) -0.0076(5) 0.0030(5)
C3 0.0171(5) 0.0220(6) 0.0215(6) -0.0006(5) -0.0047(4) 0.0022(5)
C4 0.0164(5) 0.0240(6) 0.0222(6) 0.0000(5) -0.0014(4) 0.0035(5)
C5 0.0212(6) 0.0303(6) 0.0253(6) 0.0002(5) 0.0018(5) 0.0024(5)
C6 0.0243(6) 0.0389(7) 0.0237(6) -0.0057(5) 0.0007(5) 0.0073(5)
C7 0.0260(6) 0.0297(7) 0.0289(6) -0.0109(5) -0.0057(5) 0.0071(5)
C8 0.0132(5) 0.0237(6) 0.0230(6) -0.0007(5) 0.0032(4) 0.0001(4)
C9 0.0173(6) 0.0220(6) 0.0252(6) 0.0046(5) 0.0005(5) 0.0009(5)
C10 0.0188(6) 0.0260(6) 0.0196(6) 0.0011(5) -0.0013(4) 0.0019(5)
C11 0.0138(5) 0.0231(6) 0.0239(6) 0.0003(5) 0.0013(4) 0.0013(4)
C12 0.0185(6) 0.0223(6) 0.0237(6) 0.0040(5) 0.0032(5) -0.0008(5)
C13 0.0176(6) 0.0276(6) 0.0178(5) 0.0018(5) 0.0026(4) -0.0009(5)
C14 0.0220(6) 0.0223(6) 0.0243(6) -0.0014(5) 0.0001(5) 0.0008(5)
C15 0.0422(8) 0.0283(7) 0.0266(7) -0.0034(5) -0.0059(6) 0.0018(6)
C16 0.0271(7) 0.0306(7) 0.0392(7) -0.0100(6) 0.0048(6) -0.0061(5)
C17 0.0305(7) 0.0285(7) 0.0284(7) -0.0027(5) 0.0022(5) 0.0063(5)

loop_
_atom_type_symbol
_atom_type_description
_atom_type_scat_dispersion_real
_atom_type_scat_dispersion_imag
_atom_type_scat_source
C C 0.0033 0.0016 'International Tables Vol C Tables 4.2.6.8 and 6.1.1.4'
H H 0.0000 0.0000 'International Tables Vol C Tables 4.2.6.8 and 6.1.1.4'

loop_
_geom_angle_atom_site_label_1
_geom_angle_atom_site_label_2
_geom_angle_atom_site_label_3
_geom_angle
_geom_angle_site_symmetry_1
_geom_angle_site_symmetry_3
C1 C1 C2 121.09(7) 2_656 .
C1 C1 H1 119.5 2_656 .
C2 C1 H1 119.5 . .
C7 C2 C3 120.46(11) . .
C7 C2 C1 119.81(11) . .
C3 C2 C1 119.61(11) . .
C2 C3 C4 117.08(11) . .
C2 C3 C3 117.77(7) . 2_656
C4 C3 C3 125.07(7) . 2_656
C5 C4 C3 118.87(11) . .
C5 C4 C8 116.75(10) . .
C3 C4 C8 123.88(10) . .
C4 C5 C6 122.39(12) . .
C4 C5 H2 118.8 . .
C6 C5 H2 118.8 . .
C7 C6 C5 118.96(11) . .
C7 C6 H3 120.5 . .
C5 C6 H3 120.5 . .
C6 C7 C2 120.74(11) . .
C6 C7 H4 119.6 . .
C2 C7 H4 119.6 . .
C9 C8 C13 117.31(10) . .
C9 C8 C4 121.17(10) . .
C13 C8 C4 121.27(10) . .
C10 C9 C8 121.22(10) . .
C10 C9 H5 119.4 . .
C8 C9 H5 119.4 . .
C9 C10 C11 121.76(10) . .
C9 C10 H6 119.1 . .
C11 C10 H6 119.1 . .
C10 C11 C12 116.69(10) . .
C10 C11 C14 123.03(10) . .
C12 C11 C14 120.28(10) . .
C13 C12 C11 121.76(10) . .
C13 C12 H7 119.1 . .
C11 C12 H7 119.1 . .
C12 C13 C8 121.26(10) . .
C12 C13 H8 119.4 . .
C8 C13 H8 119.4 . .
C15 C14 C17 108.05(10) . .
C15 C14 C11 112.33(10) . .
C17 C14 C11 109.32(9) . .
C15 C14 C16 108.54(10) . .
C17 C14 C16 109.11(10) . .
C11 C14 C16 109.43(9) . .
C14 C15 H9 109.5 . .
C14 C15 H10 109.5 . .
H9 C15 H10 109.5 . .
C14 C15 H11 109.5 . .
H9 C15 H11 109.5 . .
H10 C15 H11 109.5 . .
C14 C16 H12 109.5 . .
C14 C16 H13 109.5 . .
H12 C16 H13 109.5 . .
C14 C16 H14 109.5 . .
H12 C16 H14 109.5 . .
H13 C16 H14 109.5 . .
C14 C17 H15 109.5 . .
C14 C17 H16 109.5 . .
H15 C17 H16 109.5 . .
C14 C17 H17 109.5 . .
H15 C17 H17 109.5 . .
H16 C17 H17 109.5 . .

loop_
_geom_bond_atom_site_label_1
_geom_bond_atom_site_label_2
_geom_bond_distance
_geom_bond_site_symmetry_2
C1 C1 1.344(3) 2_656
C1 C2 1.4340(17) .
C1 H1 0.9500 .
C2 C7 1.4068(18) .
C2 C3 1.4228(16) .
C3 C4 1.4311(16) .
C3 C3 1.467(2) 2_656
C4 C5 1.3880(17) .
C4 C8 1.4894(16) .
C5 C6 1.3950(17) .
C5 H2 0.9500 .
C6 C7 1.3660(18) .
C6 H3 0.9500 .
C7 H4 0.9500 .
C8 C9 1.3915(16) .
C8 C13 1.3982(16) .
C9 C10 1.3861(16) .
C9 H5 0.9500 .
C10 C11 1.3938(16) .
C10 H6 0.9500 .
C11 C12 1.3991(16) .
C11 C14 1.5324(15) .
C12 C13 1.3789(16) .
C12 H7 0.9500 .
C13 H8 0.9500 .
C14 C15 1.5277(17) .
C14 C17 1.5314(16) .
C14 C16 1.5371(17) .
C15 H9 0.9800 .
C15 H10 0.9800 .
C15 H11 0.9800 .
C16 H12 0.9800 .
C16 H13 0.9800 .
C16 H14 0.9800 .
C17 H15 0.9800 .
C17 H16 0.9800 .
C17 H17 0.9800 .

loop_
_geom_torsion_atom_site_label_1
_geom_torsion_atom_site_label_2
_geom_torsion_atom_site_label_3
_geom_torsion_atom_site_label_4
_geom_torsion
_geom_torsion_site_symmetry_1
_geom_torsion_site_symmetry_4
C1 C1 C2 C7 175.76(14) 2_656 .
C1 C1 C2 C3 -0.3(2) 2_656 .
C7 C2 C3 C4 -13.05(16) . .
C1 C2 C3 C4 162.95(10) . .
C7 C2 C3 C3 170.05(12) . 2_656
C1 C2 C3 C3 -13.96(18) . 2_656
C2 C3 C4 C5 12.51(15) . .
C3 C3 C4 C5 -170.83(12) 2_656 .
C2 C3 C4 C8 -159.18(10) . .
C3 C3 C4 C8 17.47(19) 2_656 .
C3 C4 C5 C6 -3.52(17) . .
C8 C4 C5 C6 168.76(10) . .
C4 C5 C6 C7 -5.55(18) . .
C5 C6 C7 C2 5.13(18) . .
C3 C2 C7 C6 4.32(17) . .
C1 C2 C7 C6 -171.66(11) . .
C5 C4 C8 C9 -129.93(12) . .
C3 C4 C8 C9 41.93(16) . .
C5 C4 C8 C13 44.11(15) . .
C3 C4 C8 C13 -144.04(11) . .
C13 C8 C9 C10 0.83(16) . .
C4 C8 C9 C10 175.10(10) . .
C8 C9 C10 C11 -0.25(17) . .
C9 C10 C11 C12 -0.49(16) . .
C9 C10 C11 C14 179.82(10) . .
C10 C11 C12 C13 0.63(16) . .
C14 C11 C12 C13 -179.67(10) . .
C11 C12 C13 C8 -0.04(17) . .
C9 C8 C13 C12 -0.69(16) . .
C4 C8 C13 C12 -174.95(10) . .
C10 C11 C14 C15 -3.45(15) . .
C12 C11 C14 C15 176.87(10) . .
C10 C11 C14 C17 -123.38(12) . .
C12 C11 C14 C17 56.94(13) . .
C10 C11 C14 C16 117.18(12) . .
C12 C11 C14 C16 -62.50(13) . .
